data_4313693
loop_
_publ_author_name
'David T. Puerta'
'Seth M. Cohen'

_publ_section_title
;
 Examination of Novel Zinc-Binding Groups for Use in Matrix
 Metalloproteinase Inhibitors
;
_journal_name_full 'Inorganic Chemistry'
_journal_page_first 3423
_journal_page_last 3430
_journal_paper_doi 10.1021/ic026029g
_journal_volume 42
_journal_year 2003
_chemical_formula_sum 'C35 H32 B N7 O2 Zn'
_chemical_formula_weight 658.86
_chemical_name_common TpZn(2-hydroxypyridine-N-oxide)
_chemical_name_systematic
;

  ?

;
_space_group_IT_number 14
_symmetry_cell_setting monoclinic
_symmetry_space_group_name_Hall '-P 2ybc'
_symmetry_space_group_name_H-M 'P 1 21/c 1'
_atom_sites_solution_hydrogens geom
_atom_sites_solution_primary direct
_atom_sites_solution_secondary difmap
_audit_creation_method SHELXL-97
_cell_angle_alpha 90.00
_cell_angle_beta 98.122(3)
_cell_angle_gamma 90.00
_cell_formula_units_Z 4
_cell_length_a 9.7863(15)
_cell_length_b 23.269(4)
_cell_length_c 13.607(2)
_cell_measurement_temperature 100(2)
_cell_volume 3067.5(8)
_computing_cell_refinement 'Bruker SMART'
_computing_data_collection 'Bruker SMART'
_computing_data_reduction 'Bruker SHELXTL'
_computing_molecular_graphics 'Bruker SHELXTL'
_computing_publication_material 'Bruker SHELXTL'
_computing_structure_refinement 'SHELXL-97 (Sheldrick, 1997)'
_computing_structure_solution 'SHELXS-97 (Sheldrick, 1990)'
_diffrn_ambient_temperature 100(2)
_diffrn_measured_fraction_theta_full 0.989
_diffrn_measured_fraction_theta_max 0.989
_diffrn_measurement_device_type 'CCD area detector'
_diffrn_measurement_method 'phi and omega scans'
_diffrn_radiation_monochromator graphite
_diffrn_radiation_source 'fine-focus sealed tube'
_diffrn_radiation_type MoK\a
_diffrn_radiation_wavelength 0.71073
_diffrn_reflns_av_R_equivalents 0.0620
_diffrn_reflns_av_sigmaI/netI 0.0903
_diffrn_reflns_limit_h_max 12
_diffrn_reflns_limit_h_min -12
_diffrn_reflns_limit_k_max 29
_diffrn_reflns_limit_k_min -29
_diffrn_reflns_limit_l_max 17
_diffrn_reflns_limit_l_min -17
_diffrn_reflns_number 26190
_diffrn_reflns_theta_full 27.59
_diffrn_reflns_theta_max 27.59
_diffrn_reflns_theta_min 1.75
_exptl_absorpt_coefficient_mu 0.846
_exptl_absorpt_correction_type none
_exptl_crystal_colour colorless
_exptl_crystal_density_diffrn 1.427
_exptl_crystal_density_method 'not measured'
_exptl_crystal_description spindle
_exptl_crystal_F_000 1368
_exptl_crystal_size_max .07
_exptl_crystal_size_mid .07
_exptl_crystal_size_min .2
_refine_diff_density_max 0.834
_refine_diff_density_min -0.559
_refine_diff_density_rms 0.071
_refine_ls_extinction_method none
_refine_ls_goodness_of_fit_ref 0.879
_refine_ls_hydrogen_treatment mixed
_refine_ls_matrix_type full
_refine_ls_number_parameters 422
_refine_ls_number_reflns 7029
_refine_ls_number_restraints 0
_refine_ls_restrained_S_all 0.879
_refine_ls_R_factor_all 0.0780
_refine_ls_R_factor_gt 0.0434
_refine_ls_shift/su_max 0.989
_refine_ls_shift/su_mean 0.074
_refine_ls_structure_factor_coef Fsqd
_refine_ls_weighting_details 'calc w=1/[\s^2^(Fo^2^)+(0.0342P)^2^+0.0000P] where P=(Fo^2^+2Fc^2^)/3'
_refine_ls_weighting_scheme calc
_refine_ls_wR_factor_gt 0.0800
_refine_ls_wR_factor_ref 0.0867
_reflns_number_gt 4568
_reflns_number_total 7029
_reflns_threshold_expression >2sigma(I)
_cod_data_source_file ic026029g_5.cif
_cod_data_source_block '[Zn(2-hydroxypyridine-N-oxide)]'
_cod_depositor_comments
;
The following automatic conversions were performed:

'_symmetry_cell_setting' value 'Monoclinic' changed to 'monoclinic'
according to the built-in table from CIF Core dictionary named
'cif_core.dic' version 2.4.1 from 2010-06-29.

Automatic conversion script
Id: cif_fix_values 1646 2011-03-28 12:23:43Z adriana 
;
_cod_database_code 4313693

loop_
_symmetry_equiv_pos_as_xyz
'x, y, z'
'-x, y+1/2, -z+1/2'
'-x, -y, -z'
'x, -y-1/2, z-1/2'

loop_
_atom_site_label
_atom_site_type_symbol
_atom_site_fract_x
_atom_site_fract_y
_atom_site_fract_z
_atom_site_U_iso_or_equiv
_atom_site_adp_type
_atom_site_occupancy
_atom_site_symmetry_multiplicity
_atom_site_calc_flag
_atom_site_refinement_flags
_atom_site_disorder_assembly
_atom_site_disorder_group
Zn1 Zn 0.19129(3) 0.622425(12) 0.83821(2) 0.01837(9) Uani 1 1 d . . .
O1 O 0.13382(17) 0.62518(8) 0.69382(12) 0.0225(4) Uani 1 1 d . . .
N2 N 0.2552(2) 0.55757(8) 0.93452(15) 0.0184(5) Uani 1 1 d . . .
C6 C 0.1092(3) 0.47908(11) 0.7789(2) 0.0222(6) Uani 1 1 d . . .
H6 H 0.1703 0.5050 0.7533 0.027 Uiso 1 1 calc R . .
O2 O -0.01958(18) 0.60451(7) 0.83044(13) 0.0219(4) Uani 1 1 d . . .
N3 N 0.4849(2) 0.64339(8) 0.91831(15) 0.0192(5) Uani 1 1 d . . .
N5 N 0.3058(2) 0.67882(9) 1.01890(15) 0.0191(5) Uani 1 1 d . . .
N1 N 0.3554(2) 0.57243(9) 1.01155(15) 0.0181(5) Uani 1 1 d . . .
C18 C 0.4095(3) 0.62383(14) 0.4476(2) 0.0361(7) Uani 1 1 d . . .
H18 H 0.3898 0.6188 0.3777 0.043 Uiso 1 1 calc R . .
N6 N 0.2099(2) 0.68903(9) 0.93747(15) 0.0188(5) Uani 1 1 d . . .
N4 N 0.4133(2) 0.63309(8) 0.82629(15) 0.0187(5) Uani 1 1 d . . .
C14 C 0.4994(3) 0.64715(10) 0.76074(19) 0.0194(6) Uani 1 1 d . . .
C35 C -0.0698(2) 0.59199(10) 0.74058(18) 0.0146(5) Uani 1 1 d . . .
C29 C -0.0942(3) 0.77388(11) 0.7232(2) 0.0251(6) Uani 1 1 d . . .
H29 H -0.0991 0.7676 0.6538 0.030 Uiso 1 1 calc R . .
C15 C 0.4653(3) 0.63889(11) 0.65308(19) 0.0201(6) Uani 1 1 d . . .
C12 C 0.6129(3) 0.66400(10) 0.9107(2) 0.0201(6) Uani 1 1 d . . .
C10 C 0.0270(3) 0.43332(11) 0.9170(2) 0.0240(6) Uani 1 1 d . . .
H10 H 0.0307 0.4280 0.9866 0.029 Uiso 1 1 calc R . .
C22 C 0.2879(3) 0.71660(11) 1.09221(19) 0.0196(6) Uani 1 1 d . . .
C3 C 0.2938(3) 0.48334(11) 1.03867(19) 0.0210(6) Uani 1 1 d . . .
H3 H 0.2873 0.4464 1.0676 0.025 Uiso 1 1 calc R . .
C5 C 0.1165(3) 0.47211(10) 0.88105(19) 0.0189(6) Uani 1 1 d . . .
C2 C 0.3799(3) 0.52754(11) 1.07562(19) 0.0207(6) Uani 1 1 d . . .
C23 C 0.1800(3) 0.75212(11) 1.05672(19) 0.0218(6) Uani 1 1 d . . .
H23 H 0.1443 0.7829 1.0913 0.026 Uiso 1 1 calc R . .
C4 C 0.2184(3) 0.50313(10) 0.95095(19) 0.0189(6) Uani 1 1 d . . .
C30 C 0.0126(3) 0.75008(11) 0.7873(2) 0.0222(6) Uani 1 1 d . . .
H30 H 0.0812 0.7280 0.7616 0.027 Uiso 1 1 calc R . .
C24 C 0.1335(3) 0.73420(10) 0.96024(19) 0.0192(6) Uani 1 1 d . . .
C25 C 0.0211(3) 0.75805(10) 0.88956(19) 0.0195(6) Uani 1 1 d . . .
N7 N 0.0096(2) 0.60296(9) 0.66748(17) 0.0261(5) Uani 1 1 d . . .
C32 C -0.1642(3) 0.56642(12) 0.5430(2) 0.0292(7) Uani 1 1 d . . .
H32 H -0.1963 0.5580 0.4753 0.035 Uiso 1 1 calc R . .
C1 C 0.4815(3) 0.52960(11) 1.16753(19) 0.0258(6) Uani 1 1 d . . .
H1A H 0.5693 0.5449 1.1520 0.039 Uiso 1 1 calc R . .
H1B H 0.4960 0.4907 1.1948 0.039 Uiso 1 1 calc R . .
H1C H 0.4464 0.5545 1.2164 0.039 Uiso 1 1 calc R . .
C11 C 0.7172(3) 0.67757(11) 0.9980(2) 0.0252(6) Uani 1 1 d . . .
H11A H 0.6868 0.7111 1.0327 0.038 Uiso 1 1 calc R . .
H11B H 0.8060 0.6860 0.9757 0.038 Uiso 1 1 calc R . .
H11C H 0.7275 0.6446 1.0432 0.038 Uiso 1 1 calc R . .
C13 C 0.6241(3) 0.66717(10) 0.81160(19) 0.0210(6) Uani 1 1 d . . .
H13 H 0.7015 0.6804 0.7831 0.025 Uiso 1 1 calc R . .
C8 C -0.0739(3) 0.41020(11) 0.7509(2) 0.0282(7) Uani 1 1 d . . .
H8 H -0.1388 0.3891 0.7063 0.034 Uiso 1 1 calc R . .
C31 C -0.0367(3) 0.58930(11) 0.5699(2) 0.0250(6) Uani 1 1 d . . .
H31 H 0.0214 0.5960 0.5207 0.030 Uiso 1 1 calc R . .
C28 C -0.1942(3) 0.80679(11) 0.7589(2) 0.0262(7) Uani 1 1 d . . .
H28 H -0.2676 0.8231 0.7145 0.031 Uiso 1 1 calc R . .
C33 C -0.2473(3) 0.55552(12) 0.6160(2) 0.0284(7) Uani 1 1 d . . .
H33 H -0.3368 0.5396 0.5986 0.034 Uiso 1 1 calc R . .
C34 C -0.1991(3) 0.56793(11) 0.7125(2) 0.0244(6) Uani 1 1 d . . .
H34 H -0.2557 0.5599 0.7621 0.029 Uiso 1 1 calc R . .
C26 C -0.0802(3) 0.79150(11) 0.9246(2) 0.0241(6) Uani 1 1 d . . .
H26 H -0.0762 0.7978 0.9940 0.029 Uiso 1 1 calc R . .
C21 C 0.3697(3) 0.71371(11) 1.19387(19) 0.0251(6) Uani 1 1 d . . .
H21A H 0.3459 0.6785 1.2271 0.038 Uiso 1 1 calc R . .
H21B H 0.3481 0.7472 1.2326 0.038 Uiso 1 1 calc R . .
H21C H 0.4684 0.7136 1.1883 0.038 Uiso 1 1 calc R . .
C16 C 0.5214(3) 0.67579(12) 0.5886(2) 0.0255(6) Uani 1 1 d . . .
H16 H 0.5803 0.7062 0.6150 0.031 Uiso 1 1 calc R . .
C19 C 0.3557(3) 0.58646(13) 0.5106(2) 0.0314(7) Uani 1 1 d . . .
H19 H 0.2994 0.5554 0.4839 0.038 Uiso 1 1 calc R . .
C7 C 0.0145(3) 0.44873(11) 0.7146(2) 0.0248(6) Uani 1 1 d . . .
H7 H 0.0097 0.4543 0.6450 0.030 Uiso 1 1 calc R . .
B1 B 0.4192(3) 0.63296(12) 1.0144(2) 0.0198(7) Uani 1 1 d . . .
C20 C 0.3830(3) 0.59374(11) 0.6125(2) 0.0246(6) Uani 1 1 d . . .
H20 H 0.3451 0.5676 0.6551 0.030 Uiso 1 1 calc R . .
C9 C -0.0674(3) 0.40249(11) 0.8519(2) 0.0281(7) Uani 1 1 d . . .
H9 H -0.1278 0.3760 0.8769 0.034 Uiso 1 1 calc R . .
C27 C -0.1858(3) 0.81553(11) 0.8598(2) 0.0276(7) Uani 1 1 d . . .
H27 H -0.2535 0.8383 0.8850 0.033 Uiso 1 1 calc R . .
C17 C 0.4925(3) 0.66884(13) 0.4868(2) 0.0324(7) Uani 1 1 d . . .
H17 H 0.5296 0.6949 0.4438 0.039 Uiso 1 1 calc R . .
H35 H 0.494(2) 0.6375(9) 1.0771(16) 0.007(6) Uiso 1 1 d . . .

loop_
_atom_site_aniso_label
_atom_site_aniso_U_11
_atom_site_aniso_U_22
_atom_site_aniso_U_33
_atom_site_aniso_U_23
_atom_site_aniso_U_13
_atom_site_aniso_U_12
Zn1 0.02129(16) 0.01460(15) 0.01871(16) 0.00028(14) 0.00106(12) -0.00048(14)
O1 0.0205(10) 0.0230(10) 0.0229(10) 0.0019(9) -0.0006(8) -0.0062(8)
N2 0.0192(12) 0.0172(11) 0.0187(12) 0.0015(9) 0.0019(9) -0.0012(9)
C6 0.0246(15) 0.0146(13) 0.0281(17) 0.0006(12) 0.0059(13) 0.0022(11)
O2 0.0246(10) 0.0201(10) 0.0212(10) -0.0009(8) 0.0039(8) -0.0011(8)
N3 0.0209(12) 0.0156(11) 0.0205(12) -0.0003(9) 0.0014(10) -0.0017(9)
N5 0.0205(12) 0.0164(11) 0.0196(12) 0.0008(9) 0.0002(10) -0.0029(9)
N1 0.0201(12) 0.0162(11) 0.0183(12) 0.0019(9) 0.0033(9) 0.0013(9)
C18 0.0363(18) 0.052(2) 0.0192(15) 0.0002(16) 0.0033(13) 0.0096(16)
N6 0.0200(12) 0.0175(11) 0.0188(12) 0.0008(9) 0.0028(10) -0.0007(9)
N4 0.0229(12) 0.0157(11) 0.0170(12) 0.0007(9) 0.0016(9) 0.0011(9)
C14 0.0215(14) 0.0125(12) 0.0248(15) 0.0012(11) 0.0053(12) 0.0007(11)
C35 0.0164(13) 0.0128(12) 0.0145(14) -0.0004(10) 0.0022(11) 0.0036(10)
C29 0.0282(16) 0.0251(15) 0.0211(16) -0.0007(12) 0.0002(13) -0.0008(12)
C15 0.0187(14) 0.0189(14) 0.0229(15) 0.0015(11) 0.0040(11) 0.0039(11)
C12 0.0197(14) 0.0125(13) 0.0282(16) -0.0007(11) 0.0036(12) 0.0014(11)
C10 0.0264(15) 0.0202(14) 0.0264(16) 0.0011(12) 0.0071(12) 0.0008(12)
C22 0.0241(15) 0.0183(14) 0.0173(15) -0.0007(11) 0.0066(12) -0.0051(11)
C3 0.0286(15) 0.0150(13) 0.0201(15) 0.0031(11) 0.0057(12) 0.0008(11)
C5 0.0186(14) 0.0135(13) 0.0245(16) -0.0017(11) 0.0030(12) 0.0044(10)
C2 0.0237(15) 0.0201(14) 0.0189(15) 0.0031(11) 0.0052(12) 0.0045(11)
C23 0.0258(15) 0.0149(13) 0.0256(16) -0.0019(12) 0.0065(13) -0.0024(11)
C4 0.0203(14) 0.0147(13) 0.0228(15) 0.0011(11) 0.0069(11) 0.0022(11)
C30 0.0235(15) 0.0175(14) 0.0263(16) 0.0004(12) 0.0054(12) 0.0015(11)
C24 0.0225(15) 0.0159(13) 0.0204(15) 0.0011(11) 0.0071(12) -0.0036(11)
C25 0.0215(14) 0.0141(13) 0.0231(15) 0.0019(11) 0.0039(12) -0.0020(11)
N7 0.0274(13) 0.0212(12) 0.0291(14) 0.0023(10) 0.0014(11) 0.0052(10)
C32 0.0314(17) 0.0324(17) 0.0220(16) -0.0051(13) -0.0029(13) 0.0039(13)
C1 0.0313(17) 0.0229(15) 0.0228(16) 0.0041(12) 0.0029(13) 0.0024(12)
C11 0.0225(15) 0.0244(15) 0.0282(16) -0.0015(13) 0.0017(12) -0.0027(12)
C13 0.0235(15) 0.0158(13) 0.0244(15) 0.0015(11) 0.0054(12) -0.0011(11)
C8 0.0225(16) 0.0234(15) 0.0371(19) -0.0078(13) -0.0016(13) -0.0007(12)
C31 0.0299(16) 0.0280(16) 0.0163(15) 0.0002(12) 0.0012(12) 0.0036(13)
C28 0.0209(15) 0.0234(15) 0.0330(18) 0.0050(13) -0.0008(13) -0.0003(12)
C33 0.0179(15) 0.0281(16) 0.0381(19) -0.0075(14) 0.0002(13) 0.0001(12)
C34 0.0235(15) 0.0208(14) 0.0303(17) -0.0046(12) 0.0091(13) 0.0010(11)
C26 0.0285(16) 0.0211(14) 0.0240(16) 0.0003(12) 0.0080(13) 0.0010(12)
C21 0.0323(16) 0.0204(14) 0.0222(15) -0.0040(12) 0.0018(13) -0.0028(12)
C16 0.0269(16) 0.0224(15) 0.0286(17) 0.0014(12) 0.0094(13) 0.0043(12)
C19 0.0296(17) 0.0332(17) 0.0307(18) -0.0096(14) 0.0013(14) -0.0003(13)
C7 0.0282(16) 0.0236(15) 0.0217(15) -0.0018(12) 0.0005(12) 0.0034(12)
B1 0.0207(16) 0.0161(16) 0.0217(17) -0.0013(13) 0.0003(13) -0.0005(12)
C20 0.0237(15) 0.0241(15) 0.0264(16) 0.0002(12) 0.0046(13) 0.0003(12)
C9 0.0238(16) 0.0183(14) 0.0432(19) -0.0013(13) 0.0079(14) -0.0030(12)
C27 0.0262(16) 0.0223(15) 0.0365(18) 0.0010(13) 0.0112(14) 0.0039(12)
C17 0.0319(18) 0.0397(18) 0.0275(18) 0.0083(14) 0.0107(14) 0.0061(14)

loop_
_atom_type_symbol
_atom_type_description
_atom_type_scat_dispersion_real
_atom_type_scat_dispersion_imag
_atom_type_scat_source
C C 0.0033 0.0016 'International Tables Vol C Tables 4.2.6.8 and 6.1.1.4'
H H 0.0000 0.0000 'International Tables Vol C Tables 4.2.6.8 and 6.1.1.4'
B B 0.0013 0.0007 'International Tables Vol C Tables 4.2.6.8 and 6.1.1.4'
N N 0.0061 0.0033 'International Tables Vol C Tables 4.2.6.8 and 6.1.1.4'
O O 0.0106 0.0060 'International Tables Vol C Tables 4.2.6.8 and 6.1.1.4'
Zn Zn 0.2839 1.4301 'International Tables Vol C Tables 4.2.6.8 and 6.1.1.4'

loop_
_geom_angle_atom_site_label_1
_geom_angle_atom_site_label_2
_geom_angle_atom_site_label_3
_geom_angle
_geom_angle_site_symmetry_1
_geom_angle_site_symmetry_3
_geom_angle_publ_flag
O1 Zn1 N2 133.23(8) . . ?
O1 Zn1 N6 128.36(8) . . ?
N2 Zn1 N6 98.38(8) . . ?
O1 Zn1 O2 79.36(7) . . ?
N2 Zn1 O2 95.50(7) . . ?
N6 Zn1 O2 100.32(7) . . ?
O1 Zn1 N4 93.91(7) . . ?
N2 Zn1 N4 85.12(8) . . ?
N6 Zn1 N4 88.10(8) . . ?
O2 Zn1 N4 171.35(7) . . ?
N7 O1 Zn1 112.33(14) . . ?
C4 N2 N1 106.8(2) . . ?
C4 N2 Zn1 137.68(18) . . ?
N1 N2 Zn1 115.16(15) . . ?
C7 C6 C5 120.7(3) . . ?
C35 O2 Zn1 109.57(15) . . ?
C12 N3 N4 110.5(2) . . ?
C12 N3 B1 127.9(2) . . ?
N4 N3 B1 121.6(2) . . ?
C22 N5 N6 109.7(2) . . ?
C22 N5 B1 130.0(2) . . ?
N6 N5 B1 120.1(2) . . ?
C2 N1 N2 109.7(2) . . ?
C2 N1 B1 130.7(2) . . ?
N2 N1 B1 119.5(2) . . ?
C19 C18 C17 119.5(3) . . ?
C24 N6 N5 106.8(2) . . ?
C24 N6 Zn1 137.73(18) . . ?
N5 N6 Zn1 112.93(15) . . ?
C14 N4 N3 106.01(19) . . ?
C14 N4 Zn1 141.74(17) . . ?
N3 N4 Zn1 109.47(14) . . ?
N4 C14 C13 109.7(2) . . ?
N4 C14 C15 123.5(2) . . ?
C13 C14 C15 126.7(2) . . ?
O2 C35 N7 117.9(2) . . ?
O2 C35 C34 124.4(2) . . ?
N7 C35 C34 117.7(2) . . ?
C30 C29 C28 120.7(3) . . ?
C20 C15 C16 118.2(3) . . ?
C20 C15 C14 122.2(2) . . ?
C16 C15 C14 119.5(2) . . ?
N3 C12 C13 107.2(2) . . ?
N3 C12 C11 123.3(2) . . ?
C13 C12 C11 129.4(2) . . ?
C9 C10 C5 120.4(3) . . ?
N5 C22 C23 107.7(2) . . ?
N5 C22 C21 122.7(2) . . ?
C23 C22 C21 129.4(2) . . ?
C2 C3 C4 106.8(2) . . ?
C6 C5 C10 118.7(2) . . ?
C6 C5 C4 121.6(2) . . ?
C10 C5 C4 119.6(2) . . ?
N1 C2 C3 107.2(2) . . ?
N1 C2 C1 123.5(2) . . ?
C3 C2 C1 129.3(2) . . ?
C22 C23 C24 106.5(2) . . ?
N2 C4 C3 109.4(2) . . ?
N2 C4 C5 122.0(2) . . ?
C3 C4 C5 128.6(2) . . ?
C29 C30 C25 120.7(2) . . ?
N6 C24 C23 109.4(2) . . ?
N6 C24 C25 122.2(2) . . ?
C23 C24 C25 128.5(2) . . ?
C30 C25 C26 118.1(2) . . ?
C30 C25 C24 122.6(2) . . ?
C26 C25 C24 119.4(2) . . ?
O1 N7 C35 118.0(2) . . ?
O1 N7 C31 121.0(2) . . ?
C35 N7 C31 120.9(2) . . ?
C31 C32 C33 119.0(3) . . ?
C12 C13 C14 106.6(2) . . ?
C9 C8 C7 119.8(3) . . ?
C32 C31 N7 121.0(3) . . ?
C27 C28 C29 119.1(3) . . ?
C34 C33 C32 119.5(3) . . ?
C33 C34 C35 121.9(3) . . ?
C27 C26 C25 120.8(3) . . ?
C17 C16 C15 121.0(3) . . ?
C18 C19 C20 120.6(3) . . ?
C6 C7 C8 120.3(3) . . ?
N1 B1 N5 110.0(2) . . ?
N1 B1 N3 109.6(2) . . ?
N5 B1 N3 108.0(2) . . ?
C19 C20 C15 120.6(3) . . ?
C8 C9 C10 120.2(3) . . ?
C26 C27 C28 120.7(3) . . ?
C18 C17 C16 120.0(3) . . ?

loop_
_geom_bond_atom_site_label_1
_geom_bond_atom_site_label_2
_geom_bond_distance
_geom_bond_site_symmetry_2
_geom_bond_publ_flag
Zn1 O1 1.9668(17) . ?
Zn1 N2 2.038(2) . ?
Zn1 N6 2.047(2) . ?
Zn1 O2 2.0933(18) . ?
Zn1 N4 2.216(2) . ?
O1 N7 1.323(3) . ?
N2 C4 1.344(3) . ?
N2 N1 1.374(3) . ?
C6 C7 1.377(4) . ?
C6 C5 1.391(4) . ?
O2 C35 1.285(3) . ?
N3 C12 1.360(3) . ?
N3 N4 1.367(3) . ?
N3 B1 1.556(4) . ?
N5 C22 1.359(3) . ?
N5 N6 1.368(3) . ?
N5 B1 1.546(3) . ?
N1 C2 1.360(3) . ?
N1 B1 1.539(3) . ?
C18 C19 1.377(4) . ?
C18 C17 1.385(4) . ?
N6 C24 1.351(3) . ?
N4 C14 1.351(3) . ?
C14 C13 1.395(3) . ?
C14 C15 1.468(4) . ?
C35 N7 1.370(3) . ?
C35 C34 1.387(3) . ?
C29 C30 1.380(4) . ?
C29 C28 1.384(4) . ?
C15 C20 1.390(3) . ?
C15 C16 1.394(3) . ?
C12 C13 1.370(4) . ?
C12 C11 1.487(3) . ?
C10 C9 1.387(4) . ?
C10 C5 1.394(3) . ?
C22 C23 1.373(3) . ?
C22 C21 1.499(3) . ?
C3 C2 1.378(3) . ?
C3 C4 1.390(3) . ?
C5 C4 1.467(3) . ?
C2 C1 1.485(3) . ?
C23 C24 1.391(3) . ?
C30 C25 1.394(4) . ?
C24 C25 1.464(4) . ?
C25 C26 1.396(3) . ?
N7 C31 1.378(3) . ?
C32 C31 1.359(4) . ?
C32 C33 1.393(4) . ?
C8 C9 1.379(4) . ?
C8 C7 1.384(4) . ?
C28 C27 1.380(4) . ?
C33 C34 1.362(4) . ?
C26 C27 1.379(4) . ?
C16 C17 1.384(4) . ?
C19 C20 1.386(4) . ?
